data_4307455
loop_
_publ_author_name
'Xiao-Ping Zhou'
'Wen-Xiu Ni'
'Shun-Ze Zhan'
'Jia Ni'
'Dan Li'
'Ye-Gao Yin'

_publ_section_title
;
From Encapsulation to Polypseudorotaxane: Unusual Anion Networks Driven
by Predesigned Metal Bis(terpyridine) Complex Cations
;
_journal_name_full 'Inorganic Chemistry'
_journal_page_first 2345
_journal_page_last 2347
_journal_paper_doi 10.1021/ic061927o
_journal_volume 46
_journal_year 2007
_chemical_formula_sum 'C52 H34 Cu7 N14'
_chemical_formula_weight 1299.71
_chemical_name_systematic
; 
 ? 
;
_space_group_IT_number 15
_symmetry_cell_setting monoclinic
_symmetry_space_group_name_Hall '-C 2yc'
_symmetry_space_group_name_H-M 'C 1 2/c 1'
_atom_sites_solution_hydrogens geom
_atom_sites_solution_primary direct
_atom_sites_solution_secondary difmap
_audit_creation_method SHELXL-97
_cell_angle_alpha 90.00
_cell_angle_beta 103.7330(10)
_cell_angle_gamma 90.00
_cell_formula_units_Z 8
_cell_length_a 35.529(4)
_cell_length_b 18.5537(18)
_cell_length_c 16.2503(16)
_cell_measurement_reflns_used 7210
_cell_measurement_temperature 200(2)
_cell_measurement_theta_max 26.94
_cell_measurement_theta_min 2.22
_cell_volume 10405.9(19)
_computing_cell_refinement 'Bruker SMART'
_computing_data_collection 'Bruker SMART'
_computing_data_reduction 'Bruker SAINT'
_computing_molecular_graphics 'Bruker SHELXTL'
_computing_publication_material 'Bruker SHELXTL'
_computing_structure_refinement 'SHELXL-97 (Sheldrick, 1997)'
_computing_structure_solution 'SHELXS-97 (Sheldrick, 1990)'
_diffrn_ambient_temperature 200(2)
_diffrn_measured_fraction_theta_full 1.000
_diffrn_measured_fraction_theta_max 1.000
_diffrn_measurement_device_type 'CCD area detector'
_diffrn_measurement_method 'phi and omega scans'
_diffrn_radiation_monochromator graphite
_diffrn_radiation_source 'fine-focus sealed tube'
_diffrn_radiation_type MoK\a
_diffrn_radiation_wavelength 0.71073
_diffrn_reflns_av_R_equivalents 0.0307
_diffrn_reflns_av_sigmaI/netI 0.0360
_diffrn_reflns_limit_h_max 42
_diffrn_reflns_limit_h_min -33
_diffrn_reflns_limit_k_max 15
_diffrn_reflns_limit_k_min -22
_diffrn_reflns_limit_l_max 16
_diffrn_reflns_limit_l_min -19
_diffrn_reflns_number 26978
_diffrn_reflns_theta_full 25.00
_diffrn_reflns_theta_max 25.00
_diffrn_reflns_theta_min 1.18
_exptl_absorpt_coefficient_mu 2.856
_exptl_absorpt_correction_T_max 0.5722
_exptl_absorpt_correction_T_min 0.4812
_exptl_absorpt_correction_type none
_exptl_crystal_density_diffrn 1.659
_exptl_crystal_density_meas 0
_exptl_crystal_density_method 'not measured'
_exptl_crystal_F_000 5176
_exptl_crystal_size_max 0.30
_exptl_crystal_size_mid 0.25
_exptl_crystal_size_min 0.22
_refine_diff_density_max 0.810
_refine_diff_density_min -0.603
_refine_diff_density_rms 0.092
_refine_ls_extinction_method none
_refine_ls_goodness_of_fit_ref 1.029
_refine_ls_hydrogen_treatment mixed
_refine_ls_matrix_type full
_refine_ls_number_parameters 627
_refine_ls_number_reflns 9163
_refine_ls_number_restraints 0
_refine_ls_restrained_S_all 1.029
_refine_ls_R_factor_all 0.0558
_refine_ls_R_factor_gt 0.0412
_refine_ls_shift/su_max 0.001
_refine_ls_shift/su_mean 0.000
_refine_ls_structure_factor_coef Fsqd
_refine_ls_weighting_details 'calc w=1/[\s^2^(Fo^2^)+(0.0610P)^2^+22.7418P] where P=(Fo^2^+2Fc^2^)/3'
_refine_ls_weighting_scheme calc
_refine_ls_wR_factor_gt 0.1049
_refine_ls_wR_factor_ref 0.1162
_reflns_number_gt 7180
_reflns_number_total 9163
_reflns_threshold_expression >2sigma(I)
_cod_data_source_file ic061927osi20070210_104654_5.cif
_cod_data_source_block 2e
_cod_depositor_comments
;
The following automatic conversions were performed:
'_symmetry_cell_setting' value 'Monoclinic' changed to 'monoclinic'
according to '/home/saulius/struct/CIF-dictionaries/cif_core.dic'
dictionary named 'cif_core.dic' version 2.4.1 from 2010-06-29.

Automatic conversion script
Id: cif_fix_enum 1527 2010-12-29 10:47:43Z saulius 
;
_cod_original_cell_volume 10405.8(18)
_cod_database_code 4307455

loop_
_symmetry_equiv_pos_as_xyz
'x, y, z'
'-x, y, -z+1/2'
'x+1/2, y+1/2, z'
'-x+1/2, y+1/2, -z+1/2'
'-x, -y, -z'
'x, -y, z-1/2'
'-x+1/2, -y+1/2, -z'
'x+1/2, -y+1/2, z-1/2'

loop_
_atom_site_label
_atom_site_type_symbol
_atom_site_fract_x
_atom_site_fract_y
_atom_site_fract_z
_atom_site_U_iso_or_equiv
_atom_site_adp_type
_atom_site_occupancy
_atom_site_symmetry_multiplicity
_atom_site_calc_flag
_atom_site_refinement_flags
_atom_site_disorder_assembly
_atom_site_disorder_group
C1 C 0.46843(11) 0.9452(2) 0.6440(2) 0.0386(10) Uani 1 1 d . . .
C2 C 0.45443(11) 0.9055(2) 0.3843(2) 0.0365(9) Uani 1 1 d . . .
C3 C 0.37367(11) 0.9744(2) 0.4026(2) 0.0291(8) Uani 1 1 d . . .
C4 C 0.26405(11) 1.0289(2) 0.1927(3) 0.0341(9) Uani 1 1 d . . .
C5 C 0.23522(13) 0.9915(3) -0.0704(3) 0.0454(11) Uani 1 1 d . . .
C6 C 0.15747(11) 0.9848(2) 0.0257(2) 0.0332(8) Uani 1 1 d . . .
C7 C 0.02747(13) 0.8855(3) -0.1381(3) 0.0498(12) Uani 1 1 d . . .
C8 C 0.04871(11) 0.9455(2) 0.1226(2) 0.0376(9) Uani 1 1 d . . .
C9 C 0.42588(14) 0.7462(2) 0.5671(3) 0.0519(12) Uani 1 1 d . . .
H9 H 0.4233 0.7972 0.5648 0.062 Uiso 1 1 calc R . .
C10 C 0.44951(14) 0.7136(3) 0.5218(3) 0.0554(12) Uani 1 1 d . . .
H10 H 0.4624 0.7414 0.4876 0.066 Uiso 1 1 calc R . .
C11 C 0.45399(13) 0.6407(3) 0.5270(3) 0.0508(11) Uani 1 1 d . . .
H11 H 0.4706 0.6170 0.4976 0.061 Uiso 1 1 calc R . .
C12 C 0.43409(12) 0.6016(2) 0.5755(3) 0.0394(9) Uani 1 1 d . . .
H12 H 0.4369 0.5507 0.5796 0.047 Uiso 1 1 calc R . .
C13 C 0.41011(10) 0.63679(19) 0.6178(2) 0.0276(8) Uani 1 1 d . . .
C14 C 0.38590(10) 0.59953(18) 0.6676(2) 0.0252(7) Uani 1 1 d . . .
C15 C 0.38634(10) 0.52605(18) 0.6815(2) 0.0264(8) Uani 1 1 d . . .
H15 H 0.4030 0.4959 0.6589 0.032 Uiso 1 1 calc R . .
C16 C 0.36219(10) 0.49631(18) 0.7289(2) 0.0270(8) Uani 1 1 d . . .
C17 C 0.36291(10) 0.41859(19) 0.7483(2) 0.0280(8) Uani 1 1 d . . .
C18 C 0.39785(12) 0.3810(2) 0.7687(2) 0.0392(9) Uiso 1 1 d . . .
H18 H 0.4214 0.4054 0.7690 0.047 Uiso 1 1 calc R . .
C19 C 0.39848(13) 0.3083(2) 0.7885(3) 0.0425(10) Uiso 1 1 d . . .
H19 H 0.4225 0.2835 0.8020 0.051 Uiso 1 1 calc R . .
C20 C 0.36485(12) 0.2713(2) 0.7889(3) 0.0404(10) Uiso 1 1 d . . .
C21 C 0.36512(15) 0.1925(2) 0.8107(3) 0.0551(12) Uiso 1 1 d . . .
H21A H 0.3896 0.1709 0.8054 0.083 Uiso 1 1 calc R . .
H21B H 0.3435 0.1683 0.7718 0.083 Uiso 1 1 calc R . .
H21C H 0.3624 0.1870 0.8690 0.083 Uiso 1 1 calc R . .
C22 C 0.33026(13) 0.3089(2) 0.7679(3) 0.0399(9) Uiso 1 1 d . . .
H22 H 0.3067 0.2841 0.7664 0.048 Uiso 1 1 calc R . .
C23 C 0.32904(12) 0.3815(2) 0.7490(2) 0.0351(9) Uiso 1 1 d . . .
H23 H 0.3049 0.4063 0.7364 0.042 Uiso 1 1 calc R . .
C24 C 0.33706(10) 0.54210(18) 0.7580(2) 0.0266(8) Uani 1 1 d . . .
H24 H 0.3193 0.5231 0.7879 0.032 Uiso 1 1 calc R . .
C25 C 0.33811(10) 0.61560(18) 0.7431(2) 0.0239(7) Uani 1 1 d . . .
C26 C 0.31368(10) 0.66913(18) 0.7746(2) 0.0268(8) Uani 1 1 d . . .
C27 C 0.28631(11) 0.6503(2) 0.8181(2) 0.0364(9) Uani 1 1 d . . .
H27 H 0.2818 0.6011 0.8291 0.044 Uiso 1 1 calc R . .
C28 C 0.26536(13) 0.7050(2) 0.8458(3) 0.0477(11) Uani 1 1 d . . .
H28 H 0.2462 0.6934 0.8756 0.057 Uiso 1 1 calc R . .
C29 C 0.27252(13) 0.7756(2) 0.8299(3) 0.0450(11) Uani 1 1 d . . .
H29 H 0.2589 0.8135 0.8494 0.054 Uiso 1 1 calc R . .
C30 C 0.29973(12) 0.7899(2) 0.7851(3) 0.0404(10) Uani 1 1 d . . .
H30 H 0.3045 0.8388 0.7731 0.048 Uiso 1 1 calc R . .
C31 C 0.30396(13) 0.7002(2) 0.5110(3) 0.0407(10) Uani 1 1 d . . .
H31 H 0.3081 0.6522 0.5314 0.049 Uiso 1 1 calc R . .
C32 C 0.27984(12) 0.7120(2) 0.4323(3) 0.0436(10) Uani 1 1 d . . .
H32 H 0.2678 0.6728 0.3985 0.052 Uiso 1 1 calc R . .
C33 C 0.27364(12) 0.7815(2) 0.4039(3) 0.0409(10) Uani 1 1 d . . .
H33 H 0.2568 0.7910 0.3502 0.049 Uiso 1 1 calc R . .
C34 C 0.29191(11) 0.8380(2) 0.4533(2) 0.0334(9) Uani 1 1 d . . .
H34 H 0.2878 0.8864 0.4342 0.040 Uiso 1 1 calc R . .
C35 C 0.31628(10) 0.82228(19) 0.5312(2) 0.0267(8) Uani 1 1 d . . .
C36 C 0.33822(10) 0.87818(18) 0.5883(2) 0.0245(7) Uani 1 1 d . . .
C37 C 0.33622(10) 0.95102(18) 0.5714(2) 0.0244(7) Uani 1 1 d . . .
H37 H 0.3188 0.9689 0.5220 0.029 Uiso 1 1 calc R . .
C38 C 0.36010(10) 0.99852(18) 0.6276(2) 0.0263(8) Uani 1 1 d . . .
C39 C 0.35940(11) 1.07608(19) 0.6075(2) 0.0298(8) Uani 1 1 d . . .
C40 C 0.32502(12) 1.11096(19) 0.5701(2) 0.0350(9) Uani 1 1 d . . .
H40 H 0.3013 1.0849 0.5581 0.042 Uiso 1 1 calc R . .
C41 C 0.32508(13) 1.1832(2) 0.5504(3) 0.0414(10) Uani 1 1 d . . .
H41 H 0.3012 1.2061 0.5254 0.050 Uiso 1 1 calc R . .
C42 C 0.35881(14) 1.2234(2) 0.5659(3) 0.0440(10) Uani 1 1 d . . .
C43 C 0.35822(16) 1.3017(3) 0.5421(3) 0.0612(13) Uiso 1 1 d . . .
H43A H 0.3805 1.3262 0.5784 0.092 Uiso 1 1 calc R . .
H43B H 0.3342 1.3238 0.5495 0.092 Uiso 1 1 calc R . .
H43C H 0.3596 1.3061 0.4827 0.092 Uiso 1 1 calc R . .
C44 C 0.39310(14) 1.1883(2) 0.6033(3) 0.0478(11) Uani 1 1 d . . .
H44 H 0.4167 1.2146 0.6151 0.057 Uiso 1 1 calc R . .
C45 C 0.39362(12) 1.1157(2) 0.6238(3) 0.0408(10) Uani 1 1 d . . .
H45 H 0.4175 1.0929 0.6492 0.049 Uiso 1 1 calc R . .
C46 C 0.38414(10) 0.97008(18) 0.7004(2) 0.0251(7) Uani 1 1 d . . .
H46 H 0.4004 1.0010 0.7402 0.030 Uiso 1 1 calc R . .
C47 C 0.38437(10) 0.89663(18) 0.7146(2) 0.0249(7) Uani 1 1 d . . .
C48 C 0.40872(10) 0.85970(19) 0.7902(2) 0.0269(8) Uani 1 1 d . . .
C49 C 0.43358(11) 0.8951(2) 0.8565(2) 0.0362(9) Uani 1 1 d . . .
H49 H 0.4369 0.9459 0.8545 0.043 Uiso 1 1 calc R . .
C50 C 0.45350(13) 0.8557(3) 0.9257(3) 0.0489(11) Uani 1 1 d . . .
H50 H 0.4707 0.8790 0.9718 0.059 Uiso 1 1 calc R . .
C51 C 0.44795(13) 0.7825(3) 0.9263(3) 0.0550(12) Uani 1 1 d . . .
H51 H 0.4606 0.7544 0.9737 0.066 Uiso 1 1 calc R . .
C52 C 0.42372(13) 0.7502(2) 0.8571(3) 0.0478(11) Uani 1 1 d . . .
H52 H 0.4208 0.6993 0.8568 0.057 Uiso 1 1 calc R . .
Cu1 Cu 0.5000 1.10808(5) 0.7500 0.0583(2) Uani 1 2 d S . .
Cu2 Cu 0.5000 0.94738(5) 0.7500 0.0513(2) Uani 1 2 d S . .
Cu3 Cu 0.423371(15) 0.94143(3) 0.45881(3) 0.04206(15) Uani 1 1 d . . .
Cu4 Cu 0.291025(15) 1.01528(3) 0.30697(3) 0.03957(14) Uani 1 1 d . . .
Cu5 Cu 0.208589(15) 1.00205(3) 0.01605(3) 0.04124(15) Uani 1 1 d . . .
Cu6 Cu 0.075722(15) 0.93806(3) 0.03673(3) 0.04427(15) Uani 1 1 d . . .
Cu7 Cu 0.0000 0.95372(5) 0.2500 0.0533(2) Uani 1 2 d S . .
Cu8 Cu 0.0000 0.88273(5) -0.2500 0.0587(2) Uani 1 2 d S . .
Cu9 Cu 0.363336(13) 0.74823(2) 0.68016(3) 0.02880(12) Uani 1 1 d . . .
N1 N 0.52819(14) 1.1053(3) 0.6641(3) 0.0719(13) Uani 1 1 d . . .
N2 N 0.45039(12) 0.9429(2) 0.5756(3) 0.0565(10) Uani 1 1 d . . .
N3 N 0.34305(12) 0.9924(2) 0.3659(2) 0.0501(10) Uani 1 1 d . . .
N4 N 0.25516(12) 1.0149(2) 0.3831(2) 0.0573(11) Uani 1 1 d . . .
N5 N 0.24370(10) 1.02876(19) 0.1253(2) 0.0429(8) Uani 1 1 d . . .
N6 N 0.12651(12) 0.9690(2) 0.0319(2) 0.0480(9) Uani 1 1 d . . .
N7 N 0.04503(11) 0.8969(2) -0.0700(3) 0.0552(10) Uani 1 1 d . . .
N8 N 0.03084(12) 0.9500(2) 0.1733(3) 0.0577(11) Uani 1 1 d . . .
N9 N 0.40653(9) 0.70890(17) 0.6143(2) 0.0367(8) Uani 1 1 d . . .
N10 N 0.36239(8) 0.64343(15) 0.69974(18) 0.0252(6) Uani 1 1 d . . .
N11 N 0.32011(9) 0.73822(15) 0.75716(19) 0.0293(7) Uani 1 1 d . . .
N12 N 0.32181(9) 0.75418(15) 0.55983(19) 0.0307(7) Uani 1 1 d . . .
N13 N 0.36216(8) 0.85185(15) 0.65870(18) 0.0258(6) Uani 1 1 d . . .
N14 N 0.40430(9) 0.78767(17) 0.7909(2) 0.0352(7) Uani 1 1 d . . .

loop_
_atom_site_aniso_label
_atom_site_aniso_U_11
_atom_site_aniso_U_22
_atom_site_aniso_U_33
_atom_site_aniso_U_23
_atom_site_aniso_U_13
_atom_site_aniso_U_12
C1 0.026(2) 0.061(3) 0.025(2) -0.0028(18) -0.0022(16) 0.0017(18)
C2 0.026(2) 0.057(3) 0.031(2) -0.0020(18) 0.0149(17) 0.0032(18)
C3 0.025(2) 0.035(2) 0.0274(19) 0.0032(16) 0.0073(16) 0.0021(16)
C4 0.030(2) 0.037(2) 0.039(2) 0.0037(17) 0.0152(18) -0.0008(17)
C5 0.033(2) 0.068(3) 0.033(2) -0.005(2) 0.0033(19) -0.016(2)
C6 0.027(2) 0.043(2) 0.030(2) 0.0005(17) 0.0081(16) -0.0015(17)
C7 0.034(2) 0.077(3) 0.037(2) -0.001(2) 0.006(2) -0.001(2)
C8 0.027(2) 0.056(3) 0.030(2) -0.0029(18) 0.0083(17) -0.0030(18)
C9 0.046(3) 0.036(2) 0.075(3) 0.012(2) 0.018(2) -0.008(2)
C10 0.045(3) 0.055(3) 0.071(3) 0.015(3) 0.024(2) -0.009(2)
C11 0.042(3) 0.063(3) 0.055(3) 0.006(2) 0.026(2) 0.001(2)
C12 0.038(2) 0.033(2) 0.048(2) -0.0040(18) 0.0130(19) 0.0008(18)
C13 0.0233(19) 0.0267(19) 0.0311(19) 0.0021(15) 0.0031(15) 0.0007(15)
C14 0.0236(18) 0.0231(18) 0.0255(18) -0.0013(14) -0.0010(14) 0.0010(14)
C15 0.0240(19) 0.0218(18) 0.0316(19) -0.0020(15) 0.0030(15) 0.0023(14)
C16 0.0234(19) 0.0254(19) 0.0296(19) 0.0041(15) 0.0012(15) -0.0002(14)
C17 0.030(2) 0.0232(18) 0.0308(19) 0.0013(15) 0.0069(15) 0.0021(15)
C24 0.0275(19) 0.0263(19) 0.0254(18) 0.0047(14) 0.0055(15) 0.0010(15)
C25 0.0227(18) 0.0260(18) 0.0213(17) 0.0010(14) 0.0020(14) 0.0038(14)
C26 0.028(2) 0.0245(18) 0.0252(18) 0.0005(14) 0.0013(15) 0.0039(15)
C27 0.038(2) 0.030(2) 0.045(2) 0.0041(17) 0.0171(19) 0.0048(17)
C28 0.046(3) 0.047(3) 0.057(3) 0.001(2) 0.026(2) 0.010(2)
C29 0.043(3) 0.043(3) 0.049(3) -0.009(2) 0.009(2) 0.015(2)
C30 0.041(2) 0.028(2) 0.048(2) -0.0030(18) 0.0016(19) 0.0059(18)
C31 0.049(3) 0.028(2) 0.044(2) -0.0052(18) 0.008(2) -0.0050(18)
C32 0.043(3) 0.041(2) 0.044(2) -0.0147(19) 0.0030(19) -0.0129(19)
C33 0.040(2) 0.041(2) 0.035(2) -0.0059(18) -0.0033(18) -0.0062(19)
C34 0.034(2) 0.030(2) 0.032(2) 0.0005(16) -0.0001(16) -0.0029(16)
C35 0.0256(19) 0.0264(19) 0.0284(19) -0.0013(15) 0.0072(15) -0.0039(14)
C36 0.0218(18) 0.0248(18) 0.0266(18) 0.0004(14) 0.0053(14) -0.0033(14)
C37 0.0229(18) 0.0262(19) 0.0245(17) 0.0045(14) 0.0067(14) 0.0034(14)
C38 0.0279(19) 0.0223(18) 0.0301(19) 0.0001(14) 0.0097(15) 0.0000(14)
C39 0.035(2) 0.0226(18) 0.032(2) -0.0015(15) 0.0087(16) -0.0043(16)
C40 0.037(2) 0.0247(19) 0.042(2) 0.0033(17) 0.0071(18) -0.0008(16)
C41 0.043(3) 0.031(2) 0.047(2) 0.0071(18) 0.005(2) 0.0066(18)
C42 0.060(3) 0.030(2) 0.041(2) 0.0067(18) 0.009(2) -0.006(2)
C44 0.053(3) 0.033(2) 0.055(3) 0.004(2) 0.010(2) -0.015(2)
C45 0.037(2) 0.030(2) 0.053(3) 0.0027(19) 0.0064(19) -0.0055(17)
C46 0.0223(18) 0.0238(18) 0.0299(19) -0.0058(14) 0.0078(15) -0.0032(14)
C47 0.0260(19) 0.0233(18) 0.0271(18) -0.0031(14) 0.0094(15) -0.0022(14)
C48 0.0227(18) 0.0251(18) 0.0332(19) -0.0006(15) 0.0070(15) 0.0003(14)
C49 0.036(2) 0.032(2) 0.037(2) -0.0038(17) 0.0026(17) -0.0015(17)
C50 0.040(3) 0.055(3) 0.044(2) 0.000(2) -0.006(2) -0.002(2)
C51 0.041(3) 0.059(3) 0.058(3) 0.023(2) -0.001(2) 0.005(2)
C52 0.043(3) 0.034(2) 0.062(3) 0.013(2) 0.003(2) 0.0029(19)
Cu1 0.0401(5) 0.0883(7) 0.0495(5) 0.000 0.0166(4) 0.000
Cu2 0.0356(4) 0.0790(6) 0.0356(4) 0.000 0.0013(3) 0.000
Cu3 0.0380(3) 0.0450(3) 0.0405(3) 0.0048(2) 0.0038(2) -0.0058(2)
Cu4 0.0389(3) 0.0378(3) 0.0409(3) 0.0043(2) 0.0074(2) 0.0007(2)
Cu5 0.0396(3) 0.0425(3) 0.0420(3) 0.0044(2) 0.0105(2) 0.0006(2)
Cu6 0.0394(3) 0.0479(3) 0.0475(3) 0.0095(2) 0.0145(2) 0.0070(2)
Cu7 0.0361(4) 0.0817(6) 0.0450(5) 0.000 0.0154(3) 0.000
Cu8 0.0400(5) 0.0904(7) 0.0433(5) 0.000 0.0051(4) 0.000
Cu9 0.0280(3) 0.0219(2) 0.0350(3) -0.00069(18) 0.00465(19) -0.00105(18)
N1 0.057(3) 0.075(3) 0.071(3) 0.004(2) -0.008(2) -0.008(2)
N2 0.041(2) 0.064(3) 0.068(3) -0.003(2) 0.021(2) 0.0041(19)
N3 0.058(3) 0.054(2) 0.043(2) -0.0013(18) 0.021(2) -0.007(2)
N4 0.039(2) 0.087(3) 0.043(2) 0.013(2) 0.0040(18) 0.020(2)
N5 0.038(2) 0.049(2) 0.043(2) -0.0003(17) 0.0129(17) -0.0068(16)
N6 0.057(3) 0.052(2) 0.0321(19) -0.0006(16) 0.0046(17) 0.0094(19)
N7 0.039(2) 0.068(3) 0.060(3) 0.002(2) 0.016(2) 0.0004(19)
N8 0.041(2) 0.071(3) 0.056(3) 0.000(2) 0.002(2) -0.0069(19)
N9 0.0363(19) 0.0252(17) 0.049(2) 0.0031(15) 0.0119(16) -0.0018(14)
N10 0.0236(15) 0.0216(15) 0.0293(15) 0.0002(12) 0.0042(12) -0.0001(12)
N11 0.0292(17) 0.0228(16) 0.0343(17) 0.0015(13) 0.0046(13) 0.0011(13)
N12 0.0329(18) 0.0250(16) 0.0325(17) 0.0012(13) 0.0046(14) -0.0008(13)
N13 0.0266(16) 0.0236(15) 0.0279(15) 0.0013(12) 0.0078(13) -0.0010(12)
N14 0.0298(18) 0.0273(17) 0.0465(19) 0.0040(15) 0.0048(15) 0.0019(14)

loop_
_atom_type_symbol
_atom_type_description
_atom_type_scat_dispersion_real
_atom_type_scat_dispersion_imag
_atom_type_scat_source
C C 0.0033 0.0016 'International Tables Vol C Tables 4.2.6.8 and 6.1.1.4'
H H 0.0000 0.0000 'International Tables Vol C Tables 4.2.6.8 and 6.1.1.4'
N N 0.0061 0.0033 'International Tables Vol C Tables 4.2.6.8 and 6.1.1.4'
Cu Cu 0.3201 1.2651 'International Tables Vol C Tables 4.2.6.8 and 6.1.1.4'

loop_
_geom_angle_atom_site_label_1
_geom_angle_atom_site_label_2
_geom_angle_atom_site_label_3
_geom_angle
_geom_angle_site_symmetry_1
_geom_angle_site_symmetry_3
_geom_angle_publ_flag
N2 C1 Cu2 176.1(4) . . ?
N1 C2 Cu3 169.6(4) 5_676 . ?
N3 C3 Cu3 177.3(4) . . ?
N5 C4 Cu4 169.2(4) . . ?
N4 C5 Cu5 172.7(4) 6_575 . ?
N6 C6 Cu5 175.2(4) . . ?
N7 C7 Cu8 170.9(5) . . ?
N8 C8 Cu6 177.6(4) . . ?
N9 C9 C10 122.6(4) . . ?
N9 C9 H9 118.7 . . ?
C10 C9 H9 118.7 . . ?
C11 C10 C9 118.6(4) . . ?
C11 C10 H10 120.7 . . ?
C9 C10 H10 120.7 . . ?
C10 C11 C12 119.2(4) . . ?
C10 C11 H11 120.4 . . ?
C12 C11 H11 120.4 . . ?
C13 C12 C11 119.7(4) . . ?
C13 C12 H12 120.1 . . ?
C11 C12 H12 120.1 . . ?
N9 C13 C12 120.9(3) . . ?
N9 C13 C14 115.2(3) . . ?
C12 C13 C14 123.9(3) . . ?
N10 C14 C15 120.9(3) . . ?
N10 C14 C13 114.8(3) . . ?
C15 C14 C13 124.3(3) . . ?
C14 C15 C16 119.7(3) . . ?
C14 C15 H15 120.1 . . ?
C16 C15 H15 120.1 . . ?
C24 C16 C15 118.3(3) . . ?
C24 C16 C17 120.2(3) . . ?
C15 C16 C17 121.5(3) . . ?
C23 C17 C18 118.4(3) . . ?
C23 C17 C16 121.0(3) . . ?
C18 C17 C16 120.6(3) . . ?
C19 C18 C17 120.5(4) . . ?
C19 C18 H18 119.8 . . ?
C17 C18 H18 119.8 . . ?
C20 C19 C18 121.3(4) . . ?
C20 C19 H19 119.4 . . ?
C18 C19 H19 119.4 . . ?
C19 C20 C22 117.9(4) . . ?
C19 C20 C21 121.9(4) . . ?
C22 C20 C21 120.3(4) . . ?
C20 C21 H21A 109.5 . . ?
C20 C21 H21B 109.5 . . ?
H21A C21 H21B 109.5 . . ?
C20 C21 H21C 109.5 . . ?
H21A C21 H21C 109.5 . . ?
H21B C21 H21C 109.5 . . ?
C23 C22 C20 121.8(4) . . ?
C23 C22 H22 119.1 . . ?
C20 C22 H22 119.1 . . ?
C22 C23 C17 120.2(4) . . ?
C22 C23 H23 119.9 . . ?
C17 C23 H23 119.9 . . ?
C25 C24 C16 119.6(3) . . ?
C25 C24 H24 120.2 . . ?
C16 C24 H24 120.2 . . ?
N10 C25 C24 121.2(3) . . ?
N10 C25 C26 115.2(3) . . ?
C24 C25 C26 123.6(3) . . ?
N11 C26 C27 121.8(3) . . ?
N11 C26 C25 114.9(3) . . ?
C27 C26 C25 123.3(3) . . ?
C26 C27 C28 118.5(4) . . ?
C26 C27 H27 120.8 . . ?
C28 C27 H27 120.8 . . ?
C29 C28 C27 119.8(4) . . ?
C29 C28 H28 120.1 . . ?
C27 C28 H28 120.1 . . ?
C30 C29 C28 118.3(4) . . ?
C30 C29 H29 120.9 . . ?
C28 C29 H29 120.9 . . ?
N11 C30 C29 123.1(4) . . ?
N11 C30 H30 118.4 . . ?
C29 C30 H30 118.4 . . ?
N12 C31 C32 122.3(4) . . ?
N12 C31 H31 118.9 . . ?
C32 C31 H31 118.9 . . ?
C33 C32 C31 118.5(4) . . ?
C33 C32 H32 120.8 . . ?
C31 C32 H32 120.8 . . ?
C32 C33 C34 120.1(4) . . ?
C32 C33 H33 120.0 . . ?
C34 C33 H33 120.0 . . ?
C35 C34 C33 118.5(4) . . ?
C35 C34 H34 120.8 . . ?
C33 C34 H34 120.8 . . ?
N12 C35 C34 121.5(3) . . ?
N12 C35 C36 115.4(3) . . ?
C34 C35 C36 123.1(3) . . ?
N13 C36 C37 121.2(3) . . ?
N13 C36 C35 114.2(3) . . ?
C37 C36 C35 124.5(3) . . ?
C36 C37 C38 119.5(3) . . ?
C36 C37 H37 120.2 . . ?
C38 C37 H37 120.2 . . ?
C46 C38 C37 118.1(3) . . ?
C46 C38 C39 122.3(3) . . ?
C37 C38 C39 119.6(3) . . ?
C40 C39 C45 118.4(3) . . ?
C40 C39 C38 121.2(3) . . ?
C45 C39 C38 120.4(3) . . ?
C41 C40 C39 120.4(4) . . ?
C41 C40 H40 119.8 . . ?
C39 C40 H40 119.8 . . ?
C40 C41 C42 122.1(4) . . ?
C40 C41 H41 119.0 . . ?
C42 C41 H41 119.0 . . ?
C41 C42 C44 117.4(4) . . ?
C41 C42 C43 121.0(4) . . ?
C44 C42 C43 121.6(4) . . ?
C42 C43 H43A 109.5 . . ?
C42 C43 H43B 109.5 . . ?
H43A C43 H43B 109.5 . . ?
C42 C43 H43C 109.5 . . ?
H43A C43 H43C 109.5 . . ?
H43B C43 H43C 109.5 . . ?
C45 C44 C42 121.4(4) . . ?
C45 C44 H44 119.3 . . ?
C42 C44 H44 119.3 . . ?
C44 C45 C39 120.4(4) . . ?
C44 C45 H45 119.8 . . ?
C39 C45 H45 119.8 . . ?
C47 C46 C38 119.7(3) . . ?
C47 C46 H46 120.1 . . ?
C38 C46 H46 120.1 . . ?
N13 C47 C46 121.2(3) . . ?
N13 C47 C48 114.0(3) . . ?
C46 C47 C48 124.8(3) . . ?
N14 C48 C49 121.3(3) . . ?
N14 C48 C47 114.6(3) . . ?
C49 C48 C47 124.1(3) . . ?
C48 C49 C50 119.2(4) . . ?
C48 C49 H49 120.4 . . ?
C50 C49 H49 120.4 . . ?
C51 C50 C49 118.7(4) . . ?
C51 C50 H50 120.6 . . ?
C49 C50 H50 120.6 . . ?
C50 C51 C52 119.1(4) . . ?
C50 C51 H51 120.5 . . ?
C52 C51 H51 120.5 . . ?
N14 C52 C51 122.5(4) . . ?
N14 C52 H52 118.8 . . ?
C51 C52 H52 118.8 . . ?
N1 Cu1 N1 176.9(3) . 2_656 ?
N1 Cu1 Cu2 88.43(15) . . ?
N1 Cu1 Cu2 88.43(15) 2_656 . ?
C1 Cu2 C1 177.4(3) . 2_656 ?
C1 Cu2 Cu1 91.28(14) . . ?
C1 Cu2 Cu1 91.28(14) 2_656 . ?
C3 Cu3 N2 131.86(16) . . ?
C3 Cu3 C2 114.52(16) . . ?
N2 Cu3 C2 113.46(17) . . ?
C4 Cu4 N3 136.34(16) . . ?
C4 Cu4 N4 111.29(16) . . ?
N3 Cu4 N4 112.01(15) . . ?
C5 Cu5 C6 135.15(17) . . ?
C5 Cu5 N5 112.04(16) . . ?
C6 Cu5 N5 112.50(15) . . ?
C8 Cu6 N6 131.47(16) . . ?
C8 Cu6 N7 114.15(17) . . ?
N6 Cu6 N7 114.23(15) . . ?
N8 Cu7 N8 175.8(3) 2 . ?
N8 Cu7 Cu8 92.12(13) 2 5_575 ?
N8 Cu7 Cu8 92.12(13) . 5_575 ?
C7 Cu8 C7 176.9(3) . 2_554 ?
C7 Cu8 Cu7 88.43(16) . 5_575 ?
C7 Cu8 Cu7 88.43(16) 2_554 5_575 ?
N13 Cu9 N10 177.81(12) . . ?
N13 Cu9 N12 78.84(11) . . ?
N10 Cu9 N12 99.37(11) . . ?
N13 Cu9 N14 78.25(12) . . ?
N10 Cu9 N14 103.53(12) . . ?
N12 Cu9 N14 157.09(11) . . ?
N13 Cu9 N9 103.20(12) . . ?
N10 Cu9 N9 77.95(11) . . ?
N12 Cu9 N9 88.96(12) . . ?
N14 Cu9 N9 96.21(12) . . ?
N13 Cu9 N11 101.29(11) . . ?
N10 Cu9 N11 77.57(11) . . ?
N12 Cu9 N11 95.75(12) . . ?
N14 Cu9 N11 88.74(12) . . ?
N9 Cu9 N11 155.51(11) . . ?
C2 N1 Cu1 171.1(5) 5_676 . ?
C1 N2 Cu3 176.0(4) . . ?
C3 N3 Cu4 175.8(4) . . ?
C5 N4 Cu4 174.0(4) 6_576 . ?
C4 N5 Cu5 165.4(3) . . ?
C6 N6 Cu6 176.2(4) . . ?
C7 N7 Cu6 167.3(4) . . ?
C8 N8 Cu7 176.5(4) . . ?
C9 N9 C13 118.9(4) . . ?
C9 N9 Cu9 128.4(3) . . ?
C13 N9 Cu9 112.4(2) . . ?
C25 N10 C14 120.2(3) . . ?
C25 N10 Cu9 120.2(2) . . ?
C14 N10 Cu9 119.6(2) . . ?
C30 N11 C26 118.5(3) . . ?
C30 N11 Cu9 129.4(3) . . ?
C26 N11 Cu9 112.1(2) . . ?
C31 N12 C35 119.2(3) . . ?
C31 N12 Cu9 128.7(3) . . ?
C35 N12 Cu9 112.0(2) . . ?
C47 N13 C36 120.2(3) . . ?
C47 N13 Cu9 120.3(2) . . ?
C36 N13 Cu9 119.5(2) . . ?
C52 N14 C48 119.1(3) . . ?
C52 N14 Cu9 128.1(3) . . ?
C48 N14 Cu9 112.8(2) . . ?

loop_
_geom_bond_atom_site_label_1
_geom_bond_atom_site_label_2
_geom_bond_distance
_geom_bond_site_symmetry_2
_geom_bond_publ_flag
C1 N2 1.144(6) . ?
C1 Cu2 1.819(4) . ?
C2 N1 1.127(6) 5_676 ?
C2 Cu3 1.939(4) . ?
C3 N3 1.158(5) . ?
C3 Cu3 1.887(4) . ?
C4 N5 1.160(5) . ?
C4 Cu4 1.893(4) . ?
C5 N4 1.157(6) 6_575 ?
C5 Cu5 1.882(5) . ?
C6 N6 1.165(5) . ?
C6 Cu5 1.887(4) . ?
C7 N7 1.153(6) . ?
C7 Cu8 1.849(4) . ?
C8 N8 1.156(6) . ?
C8 Cu6 1.877(4) . ?
C9 N9 1.338(5) . ?
C9 C10 1.382(7) . ?
C9 H9 0.9500 . ?
C10 C11 1.362(7) . ?
C10 H10 0.9500 . ?
C11 C12 1.383(6) . ?
C11 H11 0.9500 . ?
C12 C13 1.380(5) . ?
C12 H12 0.9500 . ?
C13 N9 1.344(5) . ?
C13 C14 1.484(5) . ?
C14 N10 1.357(4) . ?
C14 C15 1.381(5) . ?
C15 C16 1.395(5) . ?
C15 H15 0.9500 . ?
C16 C24 1.394(5) . ?
C16 C17 1.475(5) . ?
C17 C23 1.388(5) . ?
C17 C18 1.394(5) . ?
C18 C19 1.385(6) . ?
C18 H18 0.9500 . ?
C19 C20 1.379(6) . ?
C19 H19 0.9500 . ?
C20 C22 1.383(6) . ?
C20 C21 1.504(6) . ?
C21 H21A 0.9800 . ?
C21 H21B 0.9800 . ?
C21 H21C 0.9800 . ?
C22 C23 1.380(5) . ?
C22 H22 0.9500 . ?
C23 H23 0.9500 . ?
C24 C25 1.387(5) . ?
C24 H24 0.9500 . ?
C25 N10 1.340(4) . ?
C25 C26 1.488(5) . ?
C26 N11 1.344(4) . ?
C26 C27 1.376(5) . ?
C27 C28 1.395(6) . ?
C27 H27 0.9500 . ?
C28 C29 1.370(6) . ?
C28 H28 0.9500 . ?
C29 C30 1.367(6) . ?
C29 H29 0.9500 . ?
C30 N11 1.344(5) . ?
C30 H30 0.9500 . ?
C31 N12 1.340(5) . ?
C31 C32 1.378(6) . ?
C31 H31 0.9500 . ?
C32 C33 1.370(6) . ?
C32 H32 0.9500 . ?
C33 C34 1.385(5) . ?
C33 H33 0.9500 . ?
C34 C35 1.384(5) . ?
C34 H34 0.9500 . ?
C35 N12 1.345(4) . ?
C35 C36 1.484(5) . ?
C36 N13 1.345(4) . ?
C36 C37 1.378(5) . ?
C37 C38 1.401(5) . ?
C37 H37 0.9500 . ?
C38 C46 1.388(5) . ?
C38 C39 1.475(5) . ?
C39 C40 1.388(5) . ?
C39 C45 1.392(5) . ?
C40 C41 1.378(5) . ?
C40 H40 0.9500 . ?
C41 C42 1.383(6) . ?
C41 H41 0.9500 . ?
C42 C44 1.387(6) . ?
C42 C43 1.503(6) . ?
C43 H43A 0.9800 . ?
C43 H43B 0.9800 . ?
C43 H43C 0.9800 . ?
C44 C45 1.386(6) . ?
C44 H44 0.9500 . ?
C45 H45 0.9500 . ?
C46 C47 1.382(5) . ?
C46 H46 0.9500 . ?
C47 N13 1.341(4) . ?
C47 C48 1.491(5) . ?
C48 N14 1.346(5) . ?
C48 C49 1.386(5) . ?
C49 C50 1.386(6) . ?
C49 H49 0.9500 . ?
C50 C51 1.374(7) . ?
C50 H50 0.9500 . ?
C51 C52 1.380(7) . ?
C51 H51 0.9500 . ?
C52 N14 1.328(5) . ?
C52 H52 0.9500 . ?
Cu1 N1 1.903(5) . ?
Cu1 N1 1.903(5) 2_656 ?
Cu1 Cu2 2.9816(14) . ?
Cu2 C1 1.819(4) 2_656 ?
Cu3 N2 1.913(5) . ?
Cu4 N3 1.917(4) . ?
Cu4 N4 1.976(4) . ?
Cu5 N5 1.976(4) . ?
Cu6 N6 1.913(4) . ?
Cu6 N7 1.971(4) . ?
Cu7 N8 1.846(4) 2 ?
Cu7 N8 1.846(4) . ?
Cu7 Cu8 3.0346(14) 5_575 ?
Cu8 C7 1.849(4) 2_554 ?
Cu8 Cu7 3.0346(14) 5_575 ?
Cu9 N13 1.953(3) . ?
Cu9 N10 1.972(3) . ?
Cu9 N12 2.155(3) . ?
Cu9 N14 2.156(3) . ?
Cu9 N9 2.193(3) . ?
Cu9 N11 2.207(3) . ?
N1 C2 1.127(6) 5_676 ?
N4 C5 1.157(6) 6_576 ?

loop_
_geom_torsion_atom_site_label_1
_geom_torsion_atom_site_label_2
_geom_torsion_atom_site_label_3
_geom_torsion_atom_site_label_4
_geom_torsion
_geom_torsion_site_symmetry_1
_geom_torsion_site_symmetry_2
_geom_torsion_site_symmetry_3
_geom_torsion_site_symmetry_4
_geom_torsion_publ_flag
N9 C9 C10 C11 -1.7(8) . . . . ?
C9 C10 C11 C12 1.7(7) . . . . ?
C10 C11 C12 C13 -0.1(7) . . . . ?
C11 C12 C13 N9 -1.7(6) . . . . ?
C11 C12 C13 C14 176.6(4) . . . . ?
N9 C13 C14 N10 2.5(4) . . . . ?
C12 C13 C14 N10 -175.8(3) . . . . ?
N9 C13 C14 C15 -177.6(3) . . . . ?
C12 C13 C14 C15 4.1(6) . . . . ?
N10 C14 C15 C16 0.3(5) . . . . ?
C13 C14 C15 C16 -179.6(3) . . . . ?
C14 C15 C16 C24 2.5(5) . . . . ?
C14 C15 C16 C17 -177.4(3) . . . . ?
C24 C16 C17 C23 37.7(5) . . . . ?
C15 C16 C17 C23 -142.4(4) . . . . ?
C24 C16 C17 C18 -140.5(4) . . . . ?
C15 C16 C17 C18 39.3(5) . . . . ?
C23 C17 C18 C19 0.4(6) . . . . ?
C16 C17 C18 C19 178.7(4) . . . . ?
C17 C18 C19 C20 -0.2(6) . . . . ?
C18 C19 C20 C22 0.7(6) . . . . ?
C18 C19 C20 C21 -179.7(4) . . . . ?
C19 C20 C22 C23 -1.5(6) . . . . ?
C21 C20 C22 C23 178.8(4) . . . . ?
C20 C22 C23 C17 1.8(6) . . . . ?
C18 C17 C23 C22 -1.2(6) . . . . ?
C16 C17 C23 C22 -179.5(3) . . . . ?
C15 C16 C24 C25 -3.2(5) . . . . ?
C17 C16 C24 C25 176.7(3) . . . . ?
C16 C24 C25 N10 1.2(5) . . . . ?
C16 C24 C25 C26 -177.3(3) . . . . ?
N10 C25 C26 N11 -1.7(4) . . . . ?
C24 C25 C26 N11 177.0(3) . . . . ?
N10 C25 C26 C27 178.0(3) . . . . ?
C24 C25 C26 C27 -3.4(5) . . . . ?
N11 C26 C27 C28 -1.2(6) . . . . ?
C25 C26 C27 C28 179.2(4) . . . . ?
C26 C27 C28 C29 -0.4(6) . . . . ?
C27 C28 C29 C30 1.5(7) . . . . ?
C28 C29 C30 N11 -1.0(7) . . . . ?
N12 C31 C32 C33 -0.9(7) . . . . ?
C31 C32 C33 C34 1.1(6) . . . . ?
C32 C33 C34 C35 0.0(6) . . . . ?
C33 C34 C35 N12 -1.3(6) . . . . ?
C33 C34 C35 C36 178.2(4) . . . . ?
N12 C35 C36 N13 3.4(5) . . . . ?
C34 C35 C36 N13 -176.1(3) . . . . ?
N12 C35 C36 C37 -179.1(3) . . . . ?
C34 C35 C36 C37 1.4(6) . . . . ?
N13 C36 C37 C38 1.3(5) . . . . ?
C35 C36 C37 C38 -176.0(3) . . . . ?
C36 C37 C38 C46 -2.2(5) . . . . ?
C36 C37 C38 C39 177.0(3) . . . . ?
C46 C38 C39 C40 -142.4(4) . . . . ?
C37 C38 C39 C40 38.5(5) . . . . ?
C46 C38 C39 C45 39.3(5) . . . . ?
C37 C38 C39 C45 -139.8(4) . . . . ?
C45 C39 C40 C41 -0.4(6) . . . . ?
C38 C39 C40 C41 -178.8(4) . . . . ?
C39 C40 C41 C42 0.6(6) . . . . ?
C40 C41 C42 C44 -0.7(7) . . . . ?
C40 C41 C42 C43 178.7(4) . . . . ?
C41 C42 C44 C45 0.5(7) . . . . ?
C43 C42 C44 C45 -178.9(4) . . . . ?
C42 C44 C45 C39 -0.3(7) . . . . ?
C40 C39 C45 C44 0.2(6) . . . . ?
C38 C39 C45 C44 178.6(4) . . . . ?
C37 C38 C46 C47 1.0(5) . . . . ?
C39 C38 C46 C47 -178.1(3) . . . . ?
C38 C46 C47 N13 1.0(5) . . . . ?
C38 C46 C47 C48 -179.8(3) . . . . ?
N13 C47 C48 N14 -0.7(4) . . . . ?
C46 C47 C48 N14 -179.9(3) . . . . ?
N13 C47 C48 C49 -179.3(3) . . . . ?
C46 C47 C48 C49 1.5(6) . . . . ?
N14 C48 C49 C50 -1.6(6) . . . . ?
C47 C48 C49 C50 176.9(4) . . . . ?
C48 C49 C50 C51 0.1(6) . . . . ?
C49 C50 C51 C52 1.9(7) . . . . ?
C50 C51 C52 N14 -2.6(7) . . . . ?
N2 C1 Cu2 C1 -77(6) . . . 2_656 ?
N2 C1 Cu2 Cu1 103(6) . . . . ?
N1 Cu1 Cu2 C1 -67.58(18) . . . . ?
N1 Cu1 Cu2 C1 112.42(18) 2_656 . . . ?
N1 Cu1 Cu2 C1 112.42(18) . . . 2_656 ?
N1 Cu1 Cu2 C1 -67.58(18) 2_656 . . 2_656 ?
N3 C3 Cu3 N2 -144(8) . . . . ?
N3 C3 Cu3 C2 41(8) . . . . ?
N1 C2 Cu3 C3 59(2) 5_676 . . . ?
N1 C2 Cu3 N2 -117(2) 5_676 . . . ?
N5 C4 Cu4 N3 123.8(19) . . . . ?
N5 C4 Cu4 N4 -49(2) . . . . ?
N4 C5 Cu5 C6 -160(3) 6_575 . . . ?
N4 C5 Cu5 N5 13(4) 6_575 . . . ?
N6 C6 Cu5 C5 74(4) . . . . ?
N6 C6 Cu5 N5 -99(4) . . . . ?
N8 C8 Cu6 N6 155(9) . . . . ?
N8 C8 Cu6 N7 -21(10) . . . . ?
N7 C7 Cu8 C7 -9(3) . . . 2_554 ?
N7 C7 Cu8 Cu7 -9(3) . . . 5_575 ?
N1 Cu1 N1 C2 -13(3) 2_656 . . 5_676 ?
Cu2 Cu1 N1 C2 -13(3) . . . 5_676 ?
Cu2 C1 N2 Cu3 -33(11) . . . . ?
C3 Cu3 N2 C1 -133(6) . . . . ?
C2 Cu3 N2 C1 42(6) . . . . ?
Cu3 C3 N3 Cu4 55(11) . . . . ?
C4 Cu4 N3 C3 -108(5) . . . . ?
N4 Cu4 N3 C3 64(5) . . . . ?
C4 Cu4 N4 C5 118(4) . . . 6_576 ?
N3 Cu4 N4 C5 -56(4) . . . 6_576 ?
Cu4 C4 N5 Cu5 -36(3) . . . . ?
C5 Cu5 N5 C4 -97.6(13) . . . . ?
C6 Cu5 N5 C4 77.1(13) . . . . ?
Cu5 C6 N6 Cu6 -43(9) . . . . ?
C8 Cu6 N6 C6 153(5) . . . . ?
N7 Cu6 N6 C6 -32(6) . . . . ?
Cu8 C7 N7 Cu6 -5(4) . . . . ?
C8 Cu6 N7 C7 111.1(18) . . . . ?
N6 Cu6 N7 C7 -65.1(18) . . . . ?
Cu6 C8 N8 Cu7 32(15) . . . . ?
N8 Cu7 N8 C8 55(7) 2 . . . ?
Cu8 Cu7 N8 C8 -125(7) 5_575 . . . ?
C10 C9 N9 C13 -0.1(7) . . . . ?
C10 C9 N9 Cu9 -173.1(4) . . . . ?
C12 C13 N9 C9 1.7(6) . . . . ?
C14 C13 N9 C9 -176.6(4) . . . . ?
C12 C13 N9 Cu9 175.9(3) . . . . ?
C14 C13 N9 Cu9 -2.5(4) . . . . ?
N13 Cu9 N9 C9 -3.2(4) . . . . ?
N10 Cu9 N9 C9 174.9(4) . . . . ?
N12 Cu9 N9 C9 75.1(4) . . . . ?
N14 Cu9 N9 C9 -82.5(4) . . . . ?
N11 Cu9 N9 C9 176.8(3) . . . . ?
N13 Cu9 N9 C13 -176.6(2) . . . . ?
N10 Cu9 N9 C13 1.5(2) . . . . ?
N12 Cu9 N9 C13 -98.3(3) . . . . ?
N14 Cu9 N9 C13 104.0(3) . . . . ?
N11 Cu9 N9 C13 3.3(5) . . . . ?
C24 C25 N10 C14 1.7(5) . . . . ?
C26 C25 N10 C14 -179.6(3) . . . . ?
C24 C25 N10 Cu9 -179.7(2) . . . . ?
C26 C25 N10 Cu9 -1.0(4) . . . . ?
C15 C14 N10 C25 -2.5(5) . . . . ?
C13 C14 N10 C25 177.4(3) . . . . ?
C15 C14 N10 Cu9 178.9(2) . . . . ?
C13 C14 N10 Cu9 -1.2(4) . . . . ?
N13 Cu9 N10 C25 -57(3) . . . . ?
N12 Cu9 N10 C25 -91.8(3) . . . . ?
N14 Cu9 N10 C25 87.7(3) . . . . ?
N9 Cu9 N10 C25 -178.7(3) . . . . ?
N11 Cu9 N10 C25 2.1(2) . . . . ?
N13 Cu9 N10 C14 122(3) . . . . ?
N12 Cu9 N10 C14 86.8(3) . . . . ?
N14 Cu9 N10 C14 -93.7(3) . . . . ?
N9 Cu9 N10 C14 -0.1(2) . . . . ?
N11 Cu9 N10 C14 -179.3(3) . . . . ?
C29 C30 N11 C26 -0.5(6) . . . . ?
C29 C30 N11 Cu9 177.3(3) . . . . ?
C27 C26 N11 C30 1.6(5) . . . . ?
C25 C26 N11 C30 -178.7(3) . . . . ?
C27 C26 N11 Cu9 -176.5(3) . . . . ?
C25 C26 N11 Cu9 3.1(4) . . . . ?
N13 Cu9 N11 C30 -2.7(3) . . . . ?
N10 Cu9 N11 C30 179.2(3) . . . . ?
N12 Cu9 N11 C30 -82.4(3) . . . . ?
N14 Cu9 N11 C30 75.1(3) . . . . ?
N9 Cu9 N11 C30 177.4(3) . . . . ?
N13 Cu9 N11 C26 175.3(2) . . . . ?
N10 Cu9 N11 C26 -2.8(2) . . . . ?
N12 Cu9 N11 C26 95.5(2) . . . . ?
N14 Cu9 N11 C26 -107.0(2) . . . . ?
N9 Cu9 N11 C26 -4.7(4) . . . . ?
C32 C31 N12 C35 -0.3(6) . . . . ?
C32 C31 N12 Cu9 -175.5(3) . . . . ?
C34 C35 N12 C31 1.4(6) . . . . ?
C36 C35 N12 C31 -178.1(3) . . . . ?
C34 C35 N12 Cu9 177.4(3) . . . . ?
C36 C35 N12 Cu9 -2.1(4) . . . . ?
N13 Cu9 N12 C31 175.9(4) . . . . ?
N10 Cu9 N12 C31 -5.4(4) . . . . ?
N14 Cu9 N12 C31 175.8(3) . . . . ?
N9 Cu9 N12 C31 72.2(4) . . . . ?
N11 Cu9 N12 C31 -83.7(4) . . . . ?
N13 Cu9 N12 C35 0.4(2) . . . . ?
N10 Cu9 N12 C35 179.2(2) . . . . ?
N14 Cu9 N12 C35 0.4(5) . . . . ?
N9 Cu9 N12 C35 -103.2(3) . . . . ?
N11 Cu9 N12 C35 100.8(3) . . . . ?
C46 C47 N13 C36 -2.0(5) . . . . ?
C48 C47 N13 C36 178.8(3) . . . . ?
C46 C47 N13 Cu9 179.6(2) . . . . ?
C48 C47 N13 Cu9 0.4(4) . . . . ?
C37 C36 N13 C47 0.8(5) . . . . ?
C35 C36 N13 C47 178.4(3) . . . . ?
C37 C36 N13 Cu9 179.2(3) . . . . ?
C35 C36 N13 Cu9 -3.2(4) . . . . ?
N10 Cu9 N13 C47 145(3) . . . . ?
N12 Cu9 N13 C47 -180.0(3) . . . . ?
N14 Cu9 N13 C47 0.0(3) . . . . ?
N9 Cu9 N13 C47 -93.7(3) . . . . ?
N11 Cu9 N13 C47 86.3(3) . . . . ?
N10 Cu9 N13 C36 -34(3) . . . . ?
N12 Cu9 N13 C36 1.6(3) . . . . ?
N14 Cu9 N13 C36 -178.4(3) . . . . ?
N9 Cu9 N13 C36 87.8(3) . . . . ?
N11 Cu9 N13 C36 -92.1(3) . . . . ?
C51 C52 N14 C48 1.0(7) . . . . ?
C51 C52 N14 Cu9 -176.9(3) . . . . ?
C49 C48 N14 C52 1.1(6) . . . . ?
C47 C48 N14 C52 -177.6(4) . . . . ?
C49 C48 N14 Cu9 179.4(3) . . . . ?
C47 C48 N14 Cu9 0.7(4) . . . . ?
N13 Cu9 N14 C52 177.7(4) . . . . ?
N10 Cu9 N14 C52 -1.0(4) . . . . ?
N12 Cu9 N14 C52 177.7(3) . . . . ?
N9 Cu9 N14 C52 -80.1(4) . . . . ?
N11 Cu9 N14 C52 75.9(4) . . . . ?
N13 Cu9 N14 C48 -0.4(2) . . . . ?
N10 Cu9 N14 C48 -179.1(2) . . . . ?
N12 Cu9 N14 C48 -0.3(5) . . . . ?
N9 Cu9 N14 C48 101.8(3) . . . . ?
N11 Cu9 N14 C48 -102.2(3) . . . . ?
